data_7103147
loop_
_publ_author_name
'Qin, Ye-Yan'
'Zhang, Jian'
'Li, Zhao-Ji'
'Zhang, Lei'
'Cao, Xin-Yi'
'Yao, Yuan-Gen'

_publ_section_title
;
 Organically templated metal-organic framework with 2-fold
 interpenetrated {3(3).5(9).6(3)}-lcy net.
;
_journal_issue 22
_journal_name_full 'Chemical communications (Cambridge, England)'
_journal_page_first 2532
_journal_page_last 2534
_journal_paper_doi 10.1039/b800017d
_journal_year 2008
_chemical_formula_sum 'C48 H40 N10 O12 Zn4'
_chemical_formula_weight 1210.38
_chemical_name_systematic
;
?
;
_space_group_IT_number 205
_symmetry_cell_setting cubic
_symmetry_space_group_name_Hall '-P 2ac 2ab 3'
_symmetry_space_group_name_H-M 'P a -3'
_atom_sites_solution_hydrogens geom
_atom_sites_solution_primary direct
_atom_sites_solution_secondary difmap
_audit_creation_method SHELXL-97
_cell_angle_alpha 90.00
_cell_angle_beta 90.00
_cell_angle_gamma 90.00
_cell_formula_units_Z 8
_cell_length_a 22.3381(13)
_cell_length_b 22.3381(13)
_cell_length_c 22.3381(13)
_cell_measurement_temperature 150(2)
_cell_volume 11146.5(11)
_computing_cell_refinement 'Bruker XSCANS'
_computing_data_collection 'Bruker XSCANS'
_computing_data_reduction 'Bruker SHELXTL'
_computing_molecular_graphics 'Bruker SHELXTL'
_computing_publication_material 'Bruker SHELXTL'
_computing_structure_refinement 'SHELXL-97 (Sheldrick, 1997)'
_computing_structure_solution 'SHELXS-97 (Sheldrick, 1990)'
_diffrn_ambient_temperature 150(2)
_diffrn_measured_fraction_theta_full 0.983
_diffrn_measured_fraction_theta_max 0.983
_diffrn_measurement_device_type 'Bruker P4'
_diffrn_measurement_method '\w scans'
_diffrn_radiation_monochromator graphite
_diffrn_radiation_source 'fine-focus sealed tube'
_diffrn_radiation_type MoK\a
_diffrn_radiation_wavelength 0.71073
_diffrn_reflns_av_R_equivalents 0.0352
_diffrn_reflns_av_sigmaI/netI 0.0189
_diffrn_reflns_limit_h_max 23
_diffrn_reflns_limit_h_min -28
_diffrn_reflns_limit_k_max 28
_diffrn_reflns_limit_k_min -21
_diffrn_reflns_limit_l_max 23
_diffrn_reflns_limit_l_min -28
_diffrn_reflns_number 50180
_diffrn_reflns_theta_full 27.46
_diffrn_reflns_theta_max 27.46
_diffrn_reflns_theta_min 2.04
_exptl_absorpt_coefficient_mu 1.766
_exptl_absorpt_correction_type none
_exptl_crystal_colour colorless
_exptl_crystal_density_diffrn 1.443
_exptl_crystal_density_method 'not measured'
_exptl_crystal_description prism
_exptl_crystal_F_000 4912
_exptl_crystal_size_max .20
_exptl_crystal_size_mid .12
_exptl_crystal_size_min .09
_refine_diff_density_max 1.503
_refine_diff_density_min -0.978
_refine_diff_density_rms 0.244
_refine_ls_extinction_method none
_refine_ls_goodness_of_fit_ref 1.176
_refine_ls_hydrogen_treatment constr
_refine_ls_matrix_type full
_refine_ls_number_parameters 225
_refine_ls_number_reflns 4179
_refine_ls_number_restraints 0
_refine_ls_restrained_S_all 1.176
_refine_ls_R_factor_all 0.0499
_refine_ls_R_factor_gt 0.0445
_refine_ls_shift/su_max 0.013
_refine_ls_shift/su_mean 0.000
_refine_ls_structure_factor_coef Fsqd
_refine_ls_weighting_details 'calc w=1/[\s^2^(Fo^2^)+(0.0802P)^2^+21.5267P] where P=(Fo^2^+2Fc^2^)/3'
_refine_ls_weighting_scheme calc
_refine_ls_wR_factor_gt 0.1343
_refine_ls_wR_factor_ref 0.1462
_reflns_number_gt 3980
_reflns_number_total 4179
_reflns_threshold_expression >2sigma(I)
_cod_data_source_file b800017d.txt
_cod_data_source_block 1-LT1
_cod_depositor_comments
;
The following automatic conversions were performed:
'_symmetry_cell_setting' value 'Cubic' changed to 'cubic' according to
'/home/saulius/struct/CIF-dictionaries/cif_core.dic' dictionary named
'cif_core.dic' version 2.4.1 from 2010-06-29.

Automatic conversion script
Id: cif_fix_enum 1527 2010-12-29 10:47:43Z saulius 
;
_cod_original_sg_symbol_H-M Pa-3
_cod_database_code 7103147

loop_
_symmetry_equiv_pos_as_xyz
'x, y, z'
'-x+1/2, -y, z+1/2'
'-x, y+1/2, -z+1/2'
'x+1/2, -y+1/2, -z'
'z, x, y'
'z+1/2, -x+1/2, -y'
'-z+1/2, -x, y+1/2'
'-z, x+1/2, -y+1/2'
'y, z, x'
'-y, z+1/2, -x+1/2'
'y+1/2, -z+1/2, -x'
'-y+1/2, -z, x+1/2'
'-x, -y, -z'
'x-1/2, y, -z-1/2'
'x, -y-1/2, z-1/2'
'-x-1/2, y-1/2, z'
'-z, -x, -y'
'-z-1/2, x-1/2, y'
'z-1/2, x, -y-1/2'
'z, -x-1/2, y-1/2'
'-y, -z, -x'
'y, -z-1/2, x-1/2'
'-y-1/2, z-1/2, x'
'y-1/2, z, -x-1/2'

loop_
_atom_site_label
_atom_site_type_symbol
_atom_site_fract_x
_atom_site_fract_y
_atom_site_fract_z
_atom_site_U_iso_or_equiv
_atom_site_adp_type
_atom_site_occupancy
_atom_site_symmetry_multiplicity
_atom_site_calc_flag
_atom_site_refinement_flags
_atom_site_disorder_assembly
_atom_site_disorder_group
Zn1 Zn 0.139352(14) 0.639352(14) 0.860648(14) 0.01394(16) Uani 1 3 d S . .
Zn2 Zn 0.194630(14) 0.552075(15) 0.740027(15) 0.01763(14) Uani 1 1 d . . .
O1 O -0.10598(11) 0.33893(12) 0.76540(12) 0.0329(6) Uani 1 1 d . . .
O2 O -0.01316(10) 0.32806(10) 0.73252(10) 0.0263(5) Uani 1 1 d . . .
O3 O 0.13321(10) 0.49252(10) 0.76462(10) 0.0233(5) Uani 1 1 d . . .
O4 O 0.12018(9) 0.55074(9) 0.84449(9) 0.0194(4) Uani 1 1 d . . .
N1 N 0.27723(11) 0.63900(11) 0.87817(12) 0.0197(5) Uani 1 1 d . . .
N2 N 0.23258(10) 0.61958(11) 0.84393(11) 0.0178(5) Uani 1 1 d . . .
N3 N 0.25218(11) 0.58118(11) 0.80261(11) 0.0191(5) Uani 1 1 d . . .
N4 N 0.3008(6) 0.8008(6) 0.6992(6) 0.163(7) Uani 1 3 d S . .
C1 C 0.32864(13) 0.61245(14) 0.85807(14) 0.0221(6) Uani 1 1 d . . .
C2 C 0.31269(13) 0.57563(14) 0.80985(14) 0.0210(6) Uani 1 1 d . . .
C3 C 0.35580(14) 0.54204(16) 0.77827(16) 0.0277(7) Uani 1 1 d . . .
H3A H 0.3454 0.5175 0.7463 0.033 Uiso 1 1 calc R . .
C4 C 0.41393(15) 0.54745(17) 0.79734(17) 0.0328(8) Uani 1 1 d . . .
H4C H 0.4437 0.5262 0.7774 0.039 Uiso 1 1 calc R . .
C5 C 0.43020(15) 0.58420(17) 0.84633(19) 0.0351(8) Uani 1 1 d . . .
H5A H 0.4702 0.5862 0.8578 0.042 Uiso 1 1 calc R . .
C6 C 0.38821(14) 0.61721(16) 0.87747(17) 0.0294(7) Uani 1 1 d . . .
H6A H 0.3989 0.6414 0.9097 0.035 Uiso 1 1 calc R . .
C7 C 0.04183(13) 0.48481(13) 0.81825(12) 0.0177(5) Uani 1 1 d . . .
C8 C 0.02401(13) 0.43365(13) 0.78727(12) 0.0186(5) Uani 1 1 d . . .
H8A H 0.0508 0.4142 0.7621 0.022 Uiso 1 1 calc R . .
C9 C -0.03404(13) 0.41170(13) 0.79411(12) 0.0187(5) Uani 1 1 d . . .
C10 C -0.07452(13) 0.44189(13) 0.83102(14) 0.0209(6) Uani 1 1 d . . .
H10A H -0.1136 0.4280 0.8347 0.025 Uiso 1 1 calc R . .
C11 C -0.05653(14) 0.49248(14) 0.86224(14) 0.0237(6) Uani 1 1 d . . .
H11A H -0.0834 0.5122 0.8872 0.028 Uiso 1 1 calc R . .
C12 C 0.00161(14) 0.51364(13) 0.85612(13) 0.0208(6) Uani 1 1 d . . .
H12A H 0.0137 0.5473 0.8774 0.025 Uiso 1 1 calc R . .
C13 C 0.10269(12) 0.51122(12) 0.80907(12) 0.0172(5) Uani 1 1 d . . .
C14 C -0.05391(14) 0.35623(14) 0.76238(13) 0.0223(6) Uani 1 1 d . . .
C15A C 0.2956(9) 0.8622(9) 0.7281(10) 0.107(5) Uiso 0.50 1 d P . .
C16B C 0.2558(8) 0.8732(8) 0.7818(8) 0.064(4) Uiso 0.33 1 d P . .
C16C C 0.2633(7) 0.8024(7) 0.7937(7) 0.050(3) Uiso 0.33 1 d P . .
C16A C 0.2220(8) 0.8961(8) 0.7347(8) 0.066(4) Uiso 0.33 1 d P . .
C15B C 0.3122(12) 0.8537(12) 0.7843(13) 0.145(8) Uiso 0.50 1 d P . .

loop_
_atom_site_aniso_label
_atom_site_aniso_U_11
_atom_site_aniso_U_22
_atom_site_aniso_U_33
_atom_site_aniso_U_23
_atom_site_aniso_U_13
_atom_site_aniso_U_12
Zn1 0.01394(16) 0.01394(16) 0.01394(16) -0.00192(11) -0.00192(11) 0.00192(11)
Zn2 0.01587(19) 0.0193(2) 0.0177(2) -0.00576(11) 0.00134(11) 0.00139(11)
O1 0.0232(11) 0.0386(14) 0.0368(13) -0.0100(11) -0.0005(10) -0.0111(10)
O2 0.0265(11) 0.0231(11) 0.0295(11) -0.0107(9) 0.0006(9) -0.0077(9)
O3 0.0200(10) 0.0244(11) 0.0256(11) -0.0080(8) 0.0043(8) -0.0032(8)
O4 0.0213(10) 0.0160(9) 0.0208(10) -0.0025(7) -0.0040(8) -0.0006(7)
N1 0.0146(11) 0.0203(12) 0.0242(12) -0.0031(9) -0.0039(9) 0.0009(9)
N2 0.0154(11) 0.0192(11) 0.0187(11) -0.0043(9) -0.0013(9) 0.0007(9)
N3 0.0163(11) 0.0203(12) 0.0208(11) -0.0059(9) 0.0008(9) 0.0027(9)
N4 0.163(7) 0.163(7) 0.163(7) -0.028(9) -0.028(9) 0.028(9)
C1 0.0182(14) 0.0220(14) 0.0260(15) -0.0032(11) -0.0017(11) 0.0022(11)
C2 0.0174(13) 0.0223(14) 0.0234(14) -0.0024(11) -0.0002(10) 0.0020(11)
C3 0.0200(14) 0.0319(16) 0.0313(17) -0.0075(13) 0.0020(12) 0.0047(12)
C4 0.0203(15) 0.0369(18) 0.0413(19) -0.0071(15) 0.0039(13) 0.0090(13)
C5 0.0155(14) 0.0404(19) 0.049(2) -0.0062(16) -0.0037(14) 0.0019(13)
C6 0.0190(14) 0.0312(17) 0.0379(18) -0.0071(14) -0.0046(13) 0.0007(12)
C7 0.0197(13) 0.0170(12) 0.0166(12) -0.0010(10) -0.0023(10) 0.0008(10)
C8 0.0211(13) 0.0180(12) 0.0167(12) -0.0024(10) -0.0016(10) -0.0003(10)
C9 0.0213(13) 0.0183(13) 0.0164(12) 0.0011(10) -0.0046(10) 0.0002(11)
C10 0.0152(12) 0.0225(14) 0.0251(14) 0.0018(11) -0.0004(11) -0.0001(10)
C11 0.0224(14) 0.0220(14) 0.0269(15) -0.0024(11) 0.0026(11) 0.0048(11)
C12 0.0236(14) 0.0174(13) 0.0213(13) -0.0045(10) -0.0004(11) 0.0017(11)
C13 0.0180(12) 0.0152(12) 0.0184(12) -0.0012(9) -0.0040(10) 0.0007(10)
C14 0.0253(15) 0.0226(14) 0.0189(13) -0.0002(11) -0.0053(11) -0.0054(11)

loop_
_atom_type_symbol
_atom_type_description
_atom_type_scat_dispersion_real
_atom_type_scat_dispersion_imag
_atom_type_scat_source
C C 0.0033 0.0016 'International Tables Vol C Tables 4.2.6.8 and 6.1.1.4'
H H 0.0000 0.0000 'International Tables Vol C Tables 4.2.6.8 and 6.1.1.4'
N N 0.0061 0.0033 'International Tables Vol C Tables 4.2.6.8 and 6.1.1.4'
O O 0.0106 0.0060 'International Tables Vol C Tables 4.2.6.8 and 6.1.1.4'
Zn Zn 0.2839 1.4301 'International Tables Vol C Tables 4.2.6.8 and 6.1.1.4'

loop_
_geom_angle_atom_site_label_1
_geom_angle_atom_site_label_2
_geom_angle_atom_site_label_3
_geom_angle
_geom_angle_site_symmetry_1
_geom_angle_site_symmetry_3
_geom_angle_publ_flag
O4 Zn1 O4 90.29(9) 8_656 . ?
O4 Zn1 O4 90.29(9) 8_656 11_466 ?
O4 Zn1 O4 90.29(9) . 11_466 ?
O4 Zn1 N2 88.49(9) 8_656 8_656 ?
O4 Zn1 N2 177.38(9) . 8_656 ?
O4 Zn1 N2 87.40(9) 11_466 8_656 ?
O4 Zn1 N2 87.40(9) 8_656 . ?
O4 Zn1 N2 88.49(9) . . ?
O4 Zn1 N2 177.38(9) 11_466 . ?
N2 Zn1 N2 93.76(9) 8_656 . ?
O4 Zn1 N2 177.38(9) 8_656 11_466 ?
O4 Zn1 N2 87.40(9) . 11_466 ?
O4 Zn1 N2 88.49(9) 11_466 11_466 ?
N2 Zn1 N2 93.76(9) 8_656 11_466 ?
N2 Zn1 N2 93.76(9) . 11_466 ?
O2 Zn2 O3 102.54(9) 6_456 . ?
O2 Zn2 N3 114.23(10) 6_456 . ?
O3 Zn2 N3 117.79(10) . . ?
O2 Zn2 N1 117.44(10) 6_456 11_466 ?
O3 Zn2 N1 98.26(10) . 11_466 ?
N3 Zn2 N1 106.01(10) . 11_466 ?
C14 O2 Zn2 106.89(19) . 12_565 ?
C13 O3 Zn2 111.40(18) . . ?
C13 O4 Zn1 149.0(2) . . ?
N2 N1 C1 107.4(2) . . ?
N2 N1 Zn2 119.92(18) . 8_656 ?
C1 N1 Zn2 132.6(2) . 8_656 ?
N1 N2 N3 111.2(2) . . ?
N1 N2 Zn1 123.83(18) . . ?
N3 N2 Zn1 124.55(18) . . ?
N2 N3 C2 107.5(2) . . ?
N2 N3 Zn2 118.68(18) . . ?
C2 N3 Zn2 133.3(2) . . ?
C15A N4 C15A 114.8(9) . 11_466 ?
C15A N4 C15A 114.8(9) . 8_656 ?
C15A N4 C15A 114.8(9) 11_466 8_656 ?
N1 C1 C2 107.1(3) . . ?
N1 C1 C6 131.4(3) . . ?
C2 C1 C6 121.5(3) . . ?
N3 C2 C1 106.8(3) . . ?
N3 C2 C3 131.6(3) . . ?
C1 C2 C3 121.6(3) . . ?
C4 C3 C2 116.4(3) . . ?
C4 C3 H3A 121.8 . . ?
C2 C3 H3A 121.8 . . ?
C3 C4 C5 122.3(3) . . ?
C3 C4 H4C 118.9 . . ?
C5 C4 H4C 118.9 . . ?
C6 C5 C4 121.6(3) . . ?
C6 C5 H5A 119.2 . . ?
C4 C5 H5A 119.2 . . ?
C5 C6 C1 116.6(3) . . ?
C5 C6 H6A 121.7 . . ?
C1 C6 H6A 121.7 . . ?
C12 C7 C8 119.8(3) . . ?
C12 C7 C13 119.2(3) . . ?
C8 C7 C13 121.0(3) . . ?
C7 C8 C9 120.0(3) . . ?
C7 C8 H8A 120.0 . . ?
C9 C8 H8A 120.0 . . ?
C8 C9 C10 119.8(3) . . ?
C8 C9 C14 121.0(3) . . ?
C10 C9 C14 119.2(3) . . ?
C11 C10 C9 120.2(3) . . ?
C11 C10 H10A 119.9 . . ?
C9 C10 H10A 119.9 . . ?
C10 C11 C12 119.9(3) . . ?
C10 C11 H11A 120.0 . . ?
C12 C11 H11A 120.0 . . ?
C11 C12 C7 120.4(3) . . ?
C11 C12 H12A 119.8 . . ?
C7 C12 H12A 119.8 . . ?
O4 C13 O3 123.9(3) . . ?
O4 C13 C7 118.5(3) . . ?
O3 C13 C7 117.6(2) . . ?
O1 C14 O2 122.9(3) . . ?
O1 C14 C9 121.1(3) . . ?
O2 C14 C9 116.1(3) . . ?
C15B C15A C16B 55.7(16) . . ?
C15B C15A N4 104.6(18) . . ?
C16B C15A N4 121.9(18) . . ?
C15B C15A C16A 103.7(19) . . ?
C16B C15A C16A 48.4(11) . . ?
N4 C15A C16A 118.7(14) . . ?
C15B C16B C16A 132(2) . . ?
C15B C16B C15A 55.0(15) . . ?
C16A C16B C15A 77.3(15) . . ?
C15B C16B C16C 64.9(15) . . ?
C16A C16B C16C 122.8(16) . . ?
C15A C16B C16C 84.9(14) . . ?
C15B C16C C16B 49.1(12) . . ?
C16B C16A C15A 54.3(12) . . ?
C15A C15B C16B 69.3(19) . . ?
C15A C15B C16C 92(2) . . ?
C16B C15B C16C 66.0(15) . . ?

loop_
_geom_bond_atom_site_label_1
_geom_bond_atom_site_label_2
_geom_bond_distance
_geom_bond_site_symmetry_2
_geom_bond_publ_flag
Zn1 O4 2.057(2) 8_656 ?
Zn1 O4 2.057(2) . ?
Zn1 O4 2.057(2) 11_466 ?
Zn1 N2 2.161(2) 8_656 ?
Zn1 N2 2.161(2) . ?
Zn1 N2 2.161(2) 11_466 ?
Zn2 O2 1.946(2) 6_456 ?
Zn2 O3 1.989(2) . ?
Zn2 N3 2.007(3) . ?
Zn2 N1 2.030(3) 11_466 ?
O1 C14 1.228(4) . ?
O2 C14 1.292(4) . ?
O2 Zn2 1.946(2) 12_565 ?
O3 C13 1.275(4) . ?
O4 C13 1.248(3) . ?
N1 N2 1.330(3) . ?
N1 C1 1.368(4) . ?
N1 Zn2 2.030(3) 8_656 ?
N2 N3 1.334(3) . ?
N3 C2 1.367(4) . ?
N4 C15A 1.52(2) . ?
N4 C15A 1.52(2) 11_466 ?
N4 C15A 1.52(2) 8_656 ?
C1 C2 1.401(4) . ?
C1 C6 1.403(4) . ?
C2 C3 1.410(4) . ?
C3 C4 1.372(5) . ?
C3 H3A 0.9300 . ?
C4 C5 1.415(5) . ?
C4 H4C 0.9300 . ?
C5 C6 1.381(5) . ?
C5 H5A 0.9300 . ?
C6 H6A 0.9300 . ?
C7 C12 1.392(4) . ?
C7 C8 1.394(4) . ?
C7 C13 1.496(4) . ?
C8 C9 1.395(4) . ?
C8 H8A 0.9300 . ?
C9 C10 1.397(4) . ?
C9 C14 1.495(4) . ?
C10 C11 1.387(4) . ?
C10 H10A 0.9300 . ?
C11 C12 1.389(4) . ?
C11 H11A 0.9300 . ?
C12 H12A 0.9300 . ?
C15A C15B 1.32(3) . ?
C15A C16B 1.51(3) . ?
C15A C16A 1.82(3) . ?
C16B C15B 1.34(3) . ?
C16B C16A 1.39(3) . ?
C16B C16C 1.61(2) . ?
C16C C15B 1.60(3) . ?
